data_1503000
loop_
_publ_author_name
'Jiang, Min'
'Shi, Min'

_publ_section_title
;
 Lewis acid catalyzed cycloaddition of methylenecyclopropanes with
 salicylaldehydes.
;
_journal_issue 11
_journal_name_full 'Organic letters'
_journal_page_first 2606
_journal_page_last 2609
_journal_paper_doi 10.1021/ol100814a
_journal_volume 12
_journal_year 2010
_chemical_formula_sum 'C25 H24 O2'
_chemical_formula_weight 356.44
_chemical_name_systematic
; 
 ? 
;
_space_group_IT_number 14
_symmetry_cell_setting monoclinic
_symmetry_space_group_name_Hall '-P 2yn'
_symmetry_space_group_name_H-M 'P 1 21/n 1'
_atom_sites_solution_hydrogens geom
_atom_sites_solution_primary direct
_atom_sites_solution_secondary difmap
_audit_creation_method SHELXL-97
_cell_angle_alpha 90.00
_cell_angle_beta 100.572(2)
_cell_angle_gamma 90.00
_cell_formula_units_Z 4
_cell_length_a 9.4459(9)
_cell_length_b 11.0752(10)
_cell_length_c 18.8988(18)
_cell_measurement_reflns_used 2826
_cell_measurement_temperature 293(2)
_cell_measurement_theta_max 53.725
_cell_measurement_theta_min 5.252
_cell_volume 1943.5(3)
_computing_cell_refinement 'Bruker SMART'
_computing_data_collection 'Bruker SMART'
_computing_data_reduction 'Bruker SHELXTL'
_computing_molecular_graphics 'Bruker SHELXTL'
_computing_publication_material 'Bruker SHELXTL'
_computing_structure_refinement 'SHELXL-97 (Sheldrick, 1997)'
_computing_structure_solution 'SHELXS-97 (Sheldrick, 1990)'
_diffrn_ambient_temperature 293(2)
_diffrn_measured_fraction_theta_full 0.998
_diffrn_measured_fraction_theta_max 0.998
_diffrn_measurement_device_type 'CCD area detector'
_diffrn_measurement_method 'phi and omega scans'
_diffrn_radiation_monochromator graphite
_diffrn_radiation_source 'fine-focus sealed tube'
_diffrn_radiation_type MoK\a
_diffrn_radiation_wavelength 0.71073
_diffrn_reflns_av_R_equivalents 0.0439
_diffrn_reflns_av_sigmaI/netI 0.0414
_diffrn_reflns_limit_h_max 9
_diffrn_reflns_limit_h_min -11
_diffrn_reflns_limit_k_max 13
_diffrn_reflns_limit_k_min -12
_diffrn_reflns_limit_l_max 22
_diffrn_reflns_limit_l_min -22
_diffrn_reflns_number 10083
_diffrn_reflns_theta_full 25.50
_diffrn_reflns_theta_max 25.50
_diffrn_reflns_theta_min 2.14
_exptl_absorpt_coefficient_mu 0.076
_exptl_absorpt_correction_T_max 1.00000
_exptl_absorpt_correction_T_min 0.68648
_exptl_absorpt_correction_type empirical
_exptl_absorpt_process_details sadabs
_exptl_crystal_colour colorless
_exptl_crystal_density_diffrn 1.218
_exptl_crystal_density_method 'not measured'
_exptl_crystal_description prismatic
_exptl_crystal_F_000 760
_exptl_crystal_size_max 0.402
_exptl_crystal_size_mid 0.307
_exptl_crystal_size_min 0.231
_refine_diff_density_max 0.180
_refine_diff_density_min -0.189
_refine_diff_density_rms 0.047
_refine_ls_extinction_method none
_refine_ls_goodness_of_fit_ref 0.993
_refine_ls_hydrogen_treatment constr
_refine_ls_matrix_type full
_refine_ls_number_parameters 245
_refine_ls_number_reflns 3619
_refine_ls_number_restraints 0
_refine_ls_restrained_S_all 0.993
_refine_ls_R_factor_all 0.0645
_refine_ls_R_factor_gt 0.0479
_refine_ls_shift/su_max 0.002
_refine_ls_shift/su_mean 0.000
_refine_ls_structure_factor_coef Fsqd
_refine_ls_weighting_details 'calc w=1/[\s^2^(Fo^2^)+(0.0684P)^2^+0.0000P] where P=(Fo^2^+2Fc^2^)/3'
_refine_ls_weighting_scheme calc
_refine_ls_wR_factor_gt 0.1174
_refine_ls_wR_factor_ref 0.1271
_reflns_number_gt 2696
_reflns_number_total 3619
_reflns_threshold_expression >2sigma(I)
_cod_data_source_file ol100814a_si_002.cif
_cod_data_source_block cd29665
_cod_depositor_comments
;
The following automatic conversions were performed:

'_symmetry_cell_setting' value 'Monoclinic' changed to 'monoclinic'
according to /home/saulius/struct/CIF-dictionaries/cif_core.dic
dictionary named 'cif_core.dic' version 2.4.2 from 2011-04-26.

Automatic conversion script
Id: cif_fix_values 1715 2011-07-08 13:25:40Z adriana 
;
_cod_original_sg_symbol_H-M P2(1)/n
_cod_database_code 1503000

loop_
_symmetry_equiv_pos_as_xyz
'x, y, z'
'-x+1/2, y+1/2, -z+1/2'
'-x, -y, -z'
'x-1/2, -y-1/2, z-1/2'

loop_
_atom_site_label
_atom_site_type_symbol
_atom_site_fract_x
_atom_site_fract_y
_atom_site_fract_z
_atom_site_U_iso_or_equiv
_atom_site_adp_type
_atom_site_occupancy
_atom_site_symmetry_multiplicity
_atom_site_calc_flag
_atom_site_refinement_flags
O1 O 0.50170(10) 0.69453(9) 0.02078(5) 0.0418(3) Uani 1 1 d .
O2 O 0.90033(12) 1.02755(10) 0.13513(6) 0.0534(3) Uani 1 1 d .
C1 C 0.41578(16) 0.74791(14) 0.06315(8) 0.0387(4) Uani 1 1 d .
C2 C 0.29317(17) 0.68805(16) 0.07244(9) 0.0500(4) Uani 1 1 d .
H2 H 0.2736 0.6108 0.0539 0.060 Uiso 1 1 calc R
C3 C 0.19933(18) 0.74492(19) 0.10987(10) 0.0584(5) Uani 1 1 d .
H3 H 0.1161 0.7053 0.1166 0.070 Uiso 1 1 calc R
C4 C 0.22730(19) 0.85887(18) 0.13712(10) 0.0585(5) Uani 1 1 d .
H4 H 0.1628 0.8967 0.1617 0.070 Uiso 1 1 calc R
C5 C 0.35169(18) 0.91702(17) 0.12790(9) 0.0510(5) Uani 1 1 d .
H5 H 0.3711 0.9940 0.1468 0.061 Uiso 1 1 calc R
C6 C 0.44860(17) 0.86231(14) 0.09079(8) 0.0419(4) Uani 1 1 d .
C7 C 0.57883(17) 0.91933(14) 0.07628(9) 0.0437(4) Uani 1 1 d .
H7 H 0.5937 1.0011 0.0861 0.052 Uiso 1 1 calc R
C8 C 0.67700(16) 0.85760(14) 0.04930(8) 0.0385(4) Uani 1 1 d .
C9 C 0.65473(15) 0.72252(14) 0.03698(8) 0.0373(4) Uani 1 1 d .
C10 C 0.70958(16) 0.68129(13) -0.03044(8) 0.0389(4) Uani 1 1 d .
C11 C 0.84641(17) 0.63349(14) -0.02614(9) 0.0453(4) Uani 1 1 d .
H11 H 0.9053 0.6236 0.0186 0.054 Uiso 1 1 calc R
C12 C 0.8963(2) 0.60044(15) -0.08762(10) 0.0550(5) Uani 1 1 d .
H12 H 0.9889 0.5695 -0.0841 0.066 Uiso 1 1 calc R
C13 C 0.8102(2) 0.61298(17) -0.15366(11) 0.0602(5) Uani 1 1 d .
H13 H 0.8432 0.5894 -0.1950 0.072 Uiso 1 1 calc R
C14 C 0.6757(2) 0.66024(19) -0.15864(10) 0.0650(5) Uani 1 1 d .
H14 H 0.6171 0.6691 -0.2036 0.078 Uiso 1 1 calc R
C15 C 0.62519(19) 0.69519(16) -0.09747(9) 0.0523(5) Uani 1 1 d .
H15 H 0.5336 0.7283 -0.1017 0.063 Uiso 1 1 calc R
C16 C 0.72104(16) 0.64805(14) 0.10297(8) 0.0385(4) Uani 1 1 d .
C17 C 0.81228(18) 0.69633(17) 0.16180(9) 0.0517(5) Uani 1 1 d .
H17 H 0.8345 0.7782 0.1630 0.062 Uiso 1 1 calc R
C18 C 0.8703(2) 0.6228(2) 0.21880(10) 0.0673(6) Uani 1 1 d .
H18 H 0.9327 0.6556 0.2579 0.081 Uiso 1 1 calc R
C19 C 0.8374(2) 0.5027(2) 0.21876(11) 0.0673(6) Uani 1 1 d .
H19 H 0.8768 0.4542 0.2576 0.081 Uiso 1 1 calc R
C20 C 0.7461(2) 0.45428(18) 0.16132(11) 0.0601(5) Uani 1 1 d .
H20 H 0.7230 0.3727 0.1611 0.072 Uiso 1 1 calc R
C21 C 0.68818(18) 0.52610(16) 0.10353(9) 0.0491(4) Uani 1 1 d .
H21 H 0.6264 0.4923 0.0646 0.059 Uiso 1 1 calc R
C22 C 0.81244(18) 0.91175(14) 0.03102(9) 0.0464(4) Uani 1 1 d .
H22A H 0.8920 0.8578 0.0487 0.056 Uiso 1 1 calc R
H22B H 0.8020 0.9147 -0.0210 0.056 Uiso 1 1 calc R
C23 C 0.85198(19) 1.03521(15) 0.05995(9) 0.0525(5) Uani 1 1 d .
H23A H 0.9274 1.0685 0.0372 0.063 Uiso 1 1 calc R
H23B H 0.7689 1.0881 0.0496 0.063 Uiso 1 1 calc R
C24 C 0.9421(3) 1.13908(19) 0.16590(13) 0.0895(8) Uani 1 1 d .
H24A H 0.8577 1.1897 0.1638 0.107 Uiso 1 1 calc R
H24B H 1.0059 1.1782 0.1381 0.107 Uiso 1 1 calc R
C25 C 1.0154(3) 1.1285(2) 0.24051(12) 0.0871(7) Uani 1 1 d .
H25A H 0.9620 1.0752 0.2659 0.131 Uiso 1 1 calc R
H25B H 1.0220 1.2067 0.2628 0.131 Uiso 1 1 calc R
H25C H 1.1104 1.0967 0.2420 0.131 Uiso 1 1 calc R

loop_
_atom_site_aniso_label
_atom_site_aniso_U_11
_atom_site_aniso_U_22
_atom_site_aniso_U_33
_atom_site_aniso_U_23
_atom_site_aniso_U_13
_atom_site_aniso_U_12
O1 0.0289(6) 0.0505(7) 0.0457(7) -0.0088(5) 0.0057(5) -0.0049(5)
O2 0.0568(8) 0.0460(7) 0.0560(8) -0.0043(6) 0.0065(6) -0.0112(5)
C1 0.0297(8) 0.0499(10) 0.0352(9) -0.0002(7) 0.0026(7) 0.0031(7)
C2 0.0367(10) 0.0603(11) 0.0525(11) -0.0027(8) 0.0071(8) -0.0059(8)
C3 0.0330(10) 0.0855(15) 0.0574(12) -0.0010(10) 0.0108(8) -0.0038(9)
C4 0.0418(11) 0.0842(15) 0.0502(11) -0.0053(10) 0.0104(8) 0.0138(9)
C5 0.0429(10) 0.0601(11) 0.0483(11) -0.0073(8) 0.0041(8) 0.0092(8)
C6 0.0360(9) 0.0487(10) 0.0389(9) 0.0003(7) 0.0015(7) 0.0049(7)
C7 0.0434(10) 0.0396(9) 0.0465(10) -0.0021(7) 0.0039(8) -0.0017(7)
C8 0.0358(9) 0.0425(9) 0.0357(9) 0.0016(7) 0.0022(7) -0.0029(7)
C9 0.0267(8) 0.0453(9) 0.0393(9) -0.0017(7) 0.0047(6) -0.0027(6)
C10 0.0370(9) 0.0396(9) 0.0407(9) -0.0009(7) 0.0091(7) -0.0041(7)
C11 0.0386(10) 0.0498(10) 0.0488(10) 0.0033(8) 0.0116(8) -0.0007(7)
C12 0.0517(11) 0.0526(11) 0.0675(13) 0.0037(9) 0.0288(10) 0.0029(8)
C13 0.0725(14) 0.0642(13) 0.0509(12) -0.0043(9) 0.0301(11) -0.0023(10)
C14 0.0703(14) 0.0849(15) 0.0395(11) -0.0021(9) 0.0092(9) 0.0044(11)
C15 0.0482(11) 0.0661(12) 0.0422(10) -0.0020(8) 0.0067(8) 0.0068(8)
C16 0.0327(9) 0.0449(9) 0.0394(9) 0.0010(7) 0.0108(7) 0.0004(7)
C17 0.0474(11) 0.0600(12) 0.0454(10) 0.0034(8) 0.0026(8) -0.0061(8)
C18 0.0584(13) 0.0867(16) 0.0501(12) 0.0109(11) -0.0074(9) -0.0047(10)
C19 0.0573(13) 0.0832(16) 0.0595(13) 0.0252(11) 0.0053(10) 0.0110(11)
C20 0.0611(13) 0.0519(11) 0.0696(13) 0.0162(10) 0.0179(11) 0.0079(9)
C21 0.0481(11) 0.0499(11) 0.0493(10) -0.0004(8) 0.0091(8) -0.0008(8)
C22 0.0444(10) 0.0494(10) 0.0460(10) 0.0009(8) 0.0094(8) -0.0100(8)
C23 0.0532(11) 0.0515(11) 0.0538(11) 0.0042(8) 0.0127(9) -0.0124(8)
C24 0.125(2) 0.0549(13) 0.0804(17) -0.0121(11) -0.0015(15) -0.0188(13)
C25 0.1025(19) 0.0870(17) 0.0691(16) -0.0184(12) 0.0086(14) -0.0282(13)

loop_
_atom_type_symbol
_atom_type_description
_atom_type_scat_dispersion_real
_atom_type_scat_dispersion_imag
_atom_type_scat_source
C C 0.0033 0.0016 'International Tables Vol C Tables 4.2.6.8 and 6.1.1.4'
H H 0.0000 0.0000 'International Tables Vol C Tables 4.2.6.8 and 6.1.1.4'
O O 0.0106 0.0060 'International Tables Vol C Tables 4.2.6.8 and 6.1.1.4'

loop_
_geom_angle_atom_site_label_1
_geom_angle_atom_site_label_2
_geom_angle_atom_site_label_3
_geom_angle
C1 O1 C9 117.13(11)
C24 O2 C23 112.43(14)
C2 C1 O1 117.96(14)
C2 C1 C6 121.97(15)
O1 C1 C6 119.91(14)
C1 C2 C3 118.69(17)
C1 C2 H2 120.7
C3 C2 H2 120.7
C4 C3 C2 120.94(17)
C4 C3 H3 119.5
C2 C3 H3 119.5
C3 C4 C5 119.52(16)
C3 C4 H4 120.2
C5 C4 H4 120.2
C4 C5 C6 121.03(18)
C4 C5 H5 119.5
C6 C5 H5 119.5
C1 C6 C5 117.83(15)
C1 C6 C7 117.74(14)
C5 C6 C7 124.37(16)
C8 C7 C6 121.61(15)
C8 C7 H7 119.2
C6 C7 H7 119.2
C7 C8 C22 124.39(15)
C7 C8 C9 118.57(14)
C22 C8 C9 117.03(13)
O1 C9 C8 110.22(12)
O1 C9 C16 107.39(11)
C8 C9 C16 112.36(12)
O1 C9 C10 103.67(11)
C8 C9 C10 111.23(12)
C16 C9 C10 111.55(12)
C15 C10 C11 118.27(15)
C15 C10 C9 120.37(14)
C11 C10 C9 121.32(14)
C12 C11 C10 120.72(17)
C12 C11 H11 119.6
C10 C11 H11 119.6
C13 C12 C11 120.22(17)
C13 C12 H12 119.9
C11 C12 H12 119.9
C14 C13 C12 119.62(17)
C14 C13 H13 120.2
C12 C13 H13 120.2
C13 C14 C15 120.65(19)
C13 C14 H14 119.7
C15 C14 H14 119.7
C10 C15 C14 120.50(17)
C10 C15 H15 119.8
C14 C15 H15 119.8
C17 C16 C21 118.55(15)
C17 C16 C9 123.25(15)
C21 C16 C9 118.20(14)
C18 C17 C16 119.90(18)
C18 C17 H17 120.0
C16 C17 H17 120.0
C19 C18 C17 121.07(19)
C19 C18 H18 119.5
C17 C18 H18 119.5
C18 C19 C20 119.56(18)
C18 C19 H19 120.2
C20 C19 H19 120.2
C19 C20 C21 120.22(19)
C19 C20 H20 119.9
C21 C20 H20 119.9
C20 C21 C16 120.70(17)
C20 C21 H21 119.7
C16 C21 H21 119.7
C23 C22 C8 116.44(14)
C23 C22 H22A 108.2
C8 C22 H22A 108.2
C23 C22 H22B 108.2
C8 C22 H22B 108.2
H22A C22 H22B 107.3
O2 C23 C22 109.02(13)
O2 C23 H23A 109.9
C22 C23 H23A 109.9
O2 C23 H23B 109.9
C22 C23 H23B 109.9
H23A C23 H23B 108.3
O2 C24 C25 112.42(19)
O2 C24 H24A 109.1
C25 C24 H24A 109.1
O2 C24 H24B 109.1
C25 C24 H24B 109.1
H24A C24 H24B 107.9
C24 C25 H25A 109.5
C24 C25 H25B 109.5
H25A C25 H25B 109.5
C24 C25 H25C 109.5
H25A C25 H25C 109.5
H25B C25 H25C 109.5

loop_
_geom_bond_atom_site_label_1
_geom_bond_atom_site_label_2
_geom_bond_distance
O1 C1 1.3740(18)
O1 C9 1.4549(17)
O2 C24 1.391(2)
O2 C23 1.4128(19)
C1 C2 1.373(2)
C1 C6 1.384(2)
C2 C3 1.383(2)
C2 H2 0.9300
C3 C4 1.370(3)
C3 H3 0.9300
C4 C5 1.379(2)
C4 H4 0.9300
C5 C6 1.390(2)
C5 H5 0.9300
C6 C7 1.453(2)
C7 C8 1.327(2)
C7 H7 0.9300
C8 C22 1.509(2)
C8 C9 1.523(2)
C9 C16 1.530(2)
C9 C10 1.531(2)
C10 C15 1.376(2)
C10 C11 1.385(2)
C11 C12 1.381(2)
C11 H11 0.9300
C12 C13 1.366(3)
C12 H12 0.9300
C13 C14 1.362(3)
C13 H13 0.9300
C14 C15 1.384(2)
C14 H14 0.9300
C15 H15 0.9300
C16 C17 1.383(2)
C16 C21 1.386(2)
C17 C18 1.381(2)
C17 H17 0.9300
C18 C19 1.366(3)
C18 H18 0.9300
C19 C20 1.366(3)
C19 H19 0.9300
C20 C21 1.381(2)
C20 H20 0.9300
C21 H21 0.9300
C22 C23 1.494(2)
C22 H22A 0.9700
C22 H22B 0.9700
C23 H23A 0.9700
C23 H23B 0.9700
C24 C25 1.457(3)
C24 H24A 0.9700
C24 H24B 0.9700
C25 H25A 0.9600
C25 H25B 0.9600
C25 H25C 0.9600

loop_
_geom_torsion_atom_site_label_1
_geom_torsion_atom_site_label_2
_geom_torsion_atom_site_label_3
_geom_torsion_atom_site_label_4
_geom_torsion
C9 O1 C1 C2 -151.48(14)
C9 O1 C1 C6 33.00(19)
O1 C1 C2 C3 -174.65(14)
C6 C1 C2 C3 0.8(3)
C1 C2 C3 C4 0.2(3)
C2 C3 C4 C5 -0.9(3)
C3 C4 C5 C6 0.6(3)
C2 C1 C6 C5 -1.0(2)
O1 C1 C6 C5 174.34(13)
C2 C1 C6 C7 -178.30(15)
O1 C1 C6 C7 -3.0(2)
C4 C5 C6 C1 0.3(2)
C4 C5 C6 C7 177.39(15)
C1 C6 C7 C8 -12.2(2)
C5 C6 C7 C8 170.74(15)
C6 C7 C8 C22 178.22(14)
C6 C7 C8 C9 -3.0(2)
C1 O1 C9 C8 -45.08(16)
C1 O1 C9 C16 77.62(15)
C1 O1 C9 C10 -164.20(12)
C7 C8 C9 O1 30.23(19)
C22 C8 C9 O1 -150.93(13)
C7 C8 C9 C16 -89.51(17)
C22 C8 C9 C16 89.33(15)
C7 C8 C9 C10 144.63(14)
C22 C8 C9 C10 -36.53(18)
O1 C9 C10 C15 36.41(19)
C8 C9 C10 C15 -82.01(18)
C16 C9 C10 C15 151.67(15)
O1 C9 C10 C11 -146.03(14)
C8 C9 C10 C11 95.55(17)
C16 C9 C10 C11 -30.76(19)
C15 C10 C11 C12 -0.2(2)
C9 C10 C11 C12 -177.79(15)
C10 C11 C12 C13 -0.9(3)
C11 C12 C13 C14 1.1(3)
C12 C13 C14 C15 -0.3(3)
C11 C10 C15 C14 1.0(3)
C9 C10 C15 C14 178.68(16)
C13 C14 C15 C10 -0.8(3)
O1 C9 C16 C17 -132.20(15)
C8 C9 C16 C17 -10.84(19)
C10 C9 C16 C17 114.85(16)
O1 C9 C16 C21 48.03(17)
C8 C9 C16 C21 169.39(13)
C10 C9 C16 C21 -64.92(17)
C21 C16 C17 C18 1.1(2)
C9 C16 C17 C18 -178.69(15)
C16 C17 C18 C19 -1.0(3)
C17 C18 C19 C20 0.3(3)
C18 C19 C20 C21 0.4(3)
C19 C20 C21 C16 -0.3(3)
C17 C16 C21 C20 -0.5(2)
C9 C16 C21 C20 179.31(14)
C7 C8 C22 C23 13.6(2)
C9 C8 C22 C23 -165.12(14)
C24 O2 C23 C22 178.75(16)
C8 C22 C23 O2 71.55(19)
C23 O2 C24 C25 -169.82(18)
